data_7032428
loop_
_publ_author_name
'Freund, Robert R. A.'
'G\"orls, Helmar'
'Langer, Jens'

_publ_section_title
;
 Nickelalactones with an allyl subunit - the effect of penta-coordination
 on structures and stability.
;
_journal_issue 37
_journal_name_full 'Dalton transactions (Cambridge, England : 2003)'
_journal_page_first 13988
_journal_page_last 14000
_journal_paper_doi 10.1039/c4dt01863j
_journal_volume 43
_journal_year 2014
_chemical_formula_moiety 'C32 H58 Ni P2'
_chemical_formula_sum 'C32 H58 Ni P2'
_chemical_formula_weight 563.43
_space_group_IT_number 2
_symmetry_cell_setting triclinic
_symmetry_space_group_name_Hall '-P 1'
_symmetry_space_group_name_H-M 'P -1'
_atom_sites_solution_hydrogens mixed
_atom_sites_solution_primary direct
_atom_sites_solution_secondary difmap
_audit_creation_method SHELXL-97
_cell_angle_alpha 104.247(2)
_cell_angle_beta 92.999(1)
_cell_angle_gamma 103.896(2)
_cell_formula_units_Z 2
_cell_length_a 10.1055(3)
_cell_length_b 11.0712(3)
_cell_length_c 14.8446(4)
_cell_measurement_reflns_used 4727
_cell_measurement_temperature 133(2)
_cell_measurement_theta_max 27.49
_cell_measurement_theta_min 1.97
_cell_volume 1551.63(8)
_computing_cell_refinement DENZO
_computing_data_collection COLLECT
_computing_data_reduction DENZO
_computing_molecular_graphics SHELXTL/PC
_computing_publication_material SHELXL-97
_computing_structure_refinement 'SHELXL-97 (Sheldrick, 2008)'
_computing_structure_solution 'SHELXS-97 (Sheldrick, 2008)'
_diffrn_ambient_temperature 133(2)
_diffrn_measured_fraction_theta_full 0.981
_diffrn_measured_fraction_theta_max 0.981
_diffrn_measurement_device_type KappaCCD
_diffrn_measurement_method 'phi- + omega-scan'
_diffrn_radiation_monochromator graphite
_diffrn_radiation_source 'fine-focus sealed tube'
_diffrn_radiation_type MoK\a
_diffrn_radiation_wavelength 0.71073
_diffrn_reflns_av_R_equivalents 0.0221
_diffrn_reflns_av_sigmaI/netI 0.0378
_diffrn_reflns_limit_h_max 13
_diffrn_reflns_limit_h_min -12
_diffrn_reflns_limit_k_max 10
_diffrn_reflns_limit_k_min -14
_diffrn_reflns_limit_l_max 19
_diffrn_reflns_limit_l_min -18
_diffrn_reflns_number 9680
_diffrn_reflns_theta_full 27.49
_diffrn_reflns_theta_max 27.49
_diffrn_reflns_theta_min 1.97
_exptl_absorpt_coefficient_mu 0.747
_exptl_absorpt_correction_type none
_exptl_crystal_colour yellow
_exptl_crystal_density_diffrn 1.206
_exptl_crystal_density_method 'not measured'
_exptl_crystal_description prism
_exptl_crystal_F_000 616
_exptl_crystal_size_max 0.088
_exptl_crystal_size_mid 0.036
_exptl_crystal_size_min 0.013
_refine_diff_density_max 0.950
_refine_diff_density_min -0.607
_refine_diff_density_rms 0.076
_refine_ls_extinction_method none
_refine_ls_goodness_of_fit_ref 1.135
_refine_ls_hydrogen_treatment mixed
_refine_ls_matrix_type full
_refine_ls_number_parameters 537
_refine_ls_number_reflns 6983
_refine_ls_number_restraints 0
_refine_ls_restrained_S_all 1.135
_refine_ls_R_factor_all 0.0616
_refine_ls_R_factor_gt 0.0505
_refine_ls_shift/su_max 0.000
_refine_ls_shift/su_mean 0.000
_refine_ls_structure_factor_coef Fsqd
_refine_ls_weighting_details 'calc w=1/[\s^2^(Fo^2^)+(0.0000P)^2^+3.5404P] where P=(Fo^2^+2Fc^2^)/3'
_refine_ls_weighting_scheme calc
_refine_ls_wR_factor_gt 0.0999
_refine_ls_wR_factor_ref 0.1065
_reflns_number_gt 6124
_reflns_number_total 6983
_reflns_threshold_expression >2sigma(I)
_cod_duplicate_entry 7031736
_cod_data_source_file c4dt01863j2.cif
_cod_data_source_block FO5250
_cod_database_code 7032428
_publcif_datablock.id {f4f32fe4-31ef-4e2d-8229-a2401f301e96}

loop_
_symmetry_equiv_pos_as_xyz
'x, y, z'
'-x, -y, -z'

loop_
_atom_site_label
_atom_site_type_symbol
_atom_site_fract_x
_atom_site_fract_y
_atom_site_fract_z
_atom_site_U_iso_or_equiv
_atom_site_adp_type
_atom_site_occupancy
_atom_site_symmetry_multiplicity
_atom_site_calc_flag
_atom_site_refinement_flags
Ni1 Ni 0.36355(3) 0.27029(3) 0.24707(2) 0.01821(10) Uani 1 1 d .
P1 P 0.17745(7) 0.29373(6) 0.18735(5) 0.01665(14) Uani 1 1 d .
P2 P 0.25381(7) 0.10996(6) 0.29513(5) 0.01663(14) Uani 1 1 d .
C1 C 0.5164(3) 0.4071(3) 0.2314(2) 0.0274(6) Uani 1 1 d .
H1A H 0.507(4) 0.492(4) 0.259(2) 0.037(10) Uiso 1 1 d .
H1B H 0.536(3) 0.391(3) 0.166(2) 0.029(9) Uiso 1 1 d .
C2 C 0.5641(3) 0.3381(3) 0.2910(2) 0.0247(6) Uani 1 1 d .
C3 C 0.6355(3) 0.2379(3) 0.2542(2) 0.0276(6) Uani 1 1 d .
C4 C 0.7134(3) 0.1952(3) 0.3098(3) 0.0332(7) Uani 1 1 d .
H4A H 0.754(3) 0.120(3) 0.281(2) 0.032(9) Uiso 1 1 d .
H4B H 0.718(4) 0.232(4) 0.380(3) 0.054(12) Uiso 1 1 d .
C5 C 0.5922(3) 0.4025(3) 0.3953(2) 0.0311(7) Uani 1 1 d .
H5A H 0.575(3) 0.333(3) 0.432(2) 0.029(9) Uiso 1 1 d .
H5B H 0.536(3) 0.468(3) 0.4078(19) 0.013(7) Uiso 1 1 d .
H5C H 0.689(4) 0.455(4) 0.415(3) 0.043(10) Uiso 1 1 d .
C6 C 0.6193(4) 0.1809(4) 0.1504(2) 0.0371(8) Uani 1 1 d .
H6A H 0.5215 0.1462 0.1272 0.045 Uiso 1 1 calc R
H6B H 0.6655 0.1113 0.1361 0.045 Uiso 1 1 calc R
H6C H 0.6603 0.2479 0.1202 0.045 Uiso 1 1 calc R
C7 C 0.0680(3) 0.1042(3) 0.27775(19) 0.0194(5) Uani 1 1 d .
H7A H 0.014(3) 0.021(3) 0.271(2) 0.018(7) Uiso 1 1 d .
H7B H 0.050(3) 0.160(3) 0.334(2) 0.022(8) Uiso 1 1 d .
C8 C 0.0351(3) 0.1570(3) 0.1948(2) 0.0195(5) Uani 1 1 d .
H8A H -0.049(3) 0.179(3) 0.196(2) 0.025(8) Uiso 1 1 d .
H8B H 0.023(3) 0.092(3) 0.136(2) 0.030(9) Uiso 1 1 d .
C9 C 0.1520(3) 0.2930(3) 0.06203(18) 0.0192(5) Uani 1 1 d .
H9 H 0.053(4) 0.277(3) 0.043(2) 0.033(9) Uiso 1 1 d .
C10 C 0.2084(4) 0.1868(3) 0.0025(2) 0.0264(6) Uani 1 1 d .
H10A H 0.160(4) 0.108(4) 0.008(2) 0.032(9) Uiso 1 1 d .
H10B H 0.303(4) 0.201(3) 0.025(2) 0.030(9) Uiso 1 1 d .
C11 C 0.2031(4) 0.1868(3) -0.1004(2) 0.0291(7) Uani 1 1 d .
H11A H 0.109(4) 0.167(3) -0.126(2) 0.035(10) Uiso 1 1 d .
H11B H 0.240(3) 0.120(3) -0.135(2) 0.028(9) Uiso 1 1 d .
C12 C 0.2752(3) 0.3185(3) -0.1120(2) 0.0268(6) Uani 1 1 d .
H12A H 0.272(4) 0.316(3) -0.177(3) 0.035(9) Uiso 1 1 d .
H12B H 0.376(4) 0.338(3) -0.087(2) 0.037(10) Uiso 1 1 d .
C13 C 0.2131(3) 0.4212(3) -0.0561(2) 0.0253(6) Uani 1 1 d .
H13A H 0.114(3) 0.401(3) -0.078(2) 0.025(8) Uiso 1 1 d .
H13B H 0.257(3) 0.502(3) -0.063(2) 0.027(8) Uiso 1 1 d .
C14 C 0.2226(3) 0.4240(3) 0.0473(2) 0.0236(6) Uani 1 1 d .
H14A H 0.314(3) 0.446(3) 0.073(2) 0.016(7) Uiso 1 1 d .
H14B H 0.185(3) 0.489(3) 0.084(2) 0.019(8) Uiso 1 1 d .
C15 C 0.1312(3) 0.4411(3) 0.25136(18) 0.0183(5) Uani 1 1 d .
H15 H 0.195(3) 0.507(3) 0.238(2) 0.016(7) Uiso 1 1 d .
C16 C -0.0128(3) 0.4517(3) 0.2237(2) 0.0254(6) Uani 1 1 d .
H16A H -0.030(4) 0.440(3) 0.155(3) 0.034(9) Uiso 1 1 d .
H16B H -0.080(4) 0.385(3) 0.241(2) 0.030(9) Uiso 1 1 d .
C17 C -0.0322(3) 0.5831(3) 0.2766(2) 0.0287(6) Uani 1 1 d .
H17A H -0.130(4) 0.584(3) 0.258(2) 0.033(9) Uiso 1 1 d .
H17B H 0.028(3) 0.648(3) 0.255(2) 0.021(8) Uiso 1 1 d .
C18 C -0.0022(3) 0.6080(3) 0.3819(2) 0.0294(7) Uani 1 1 d .
H18A H -0.072(4) 0.548(4) 0.398(3) 0.040(10) Uiso 1 1 d .
H18B H -0.007(4) 0.698(4) 0.416(3) 0.040(10) Uiso 1 1 d .
C19 C 0.1386(4) 0.5940(3) 0.4094(2) 0.0303(7) Uani 1 1 d .
H19A H 0.211(3) 0.665(3) 0.396(2) 0.025(8) Uiso 1 1 d .
H19B H 0.151(4) 0.606(4) 0.472(3) 0.041(10) Uiso 1 1 d .
C20 C 0.1560(3) 0.4623(3) 0.3578(2) 0.0260(6) Uani 1 1 d .
H20A H 0.246(3) 0.452(3) 0.377(2) 0.026(8) Uiso 1 1 d .
H20B H 0.090(4) 0.396(3) 0.374(2) 0.031(9) Uiso 1 1 d .
C21 C 0.2819(3) 0.1075(3) 0.41920(18) 0.0186(5) Uani 1 1 d .
H21 H 0.374(3) 0.100(3) 0.429(2) 0.017(7) Uiso 1 1 d .
C22 C 0.2781(3) 0.2354(3) 0.48683(19) 0.0229(6) Uani 1 1 d .
H22A H 0.185(3) 0.242(3) 0.483(2) 0.019(8) Uiso 1 1 d .
H22B H 0.335(3) 0.303(3) 0.468(2) 0.022(8) Uiso 1 1 d .
C23 C 0.3207(3) 0.2382(3) 0.5883(2) 0.0282(6) Uani 1 1 d .
H23A H 0.416(3) 0.234(3) 0.595(2) 0.018(7) Uiso 1 1 d .
H23B H 0.316(4) 0.320(4) 0.629(3) 0.036(10) Uiso 1 1 d .
C24 C 0.2296(3) 0.1247(3) 0.6159(2) 0.0286(6) Uani 1 1 d .
H24A H 0.131(4) 0.135(3) 0.617(2) 0.028(9) Uiso 1 1 d .
H24B H 0.260(4) 0.123(4) 0.680(3) 0.046(11) Uiso 1 1 d .
C25 C 0.2260(4) -0.0039(3) 0.5472(2) 0.0292(7) Uani 1 1 d .
H25A H 0.318(3) -0.020(3) 0.552(2) 0.025(8) Uiso 1 1 d .
H25B H 0.165(4) -0.072(3) 0.564(2) 0.034(9) Uiso 1 1 d .
C26 C 0.1869(3) -0.0045(3) 0.4460(2) 0.0247(6) Uani 1 1 d .
H26A H 0.190(3) -0.083(3) 0.405(2) 0.022(8) Uiso 1 1 d .
H26B H 0.093(4) 0.005(3) 0.440(2) 0.030(9) Uiso 1 1 d .
C27 C 0.2573(3) -0.0565(3) 0.23238(19) 0.0191(5) Uani 1 1 d .
H27 H 0.182(3) -0.118(3) 0.250(2) 0.023(8) Uiso 1 1 d .
C28 C 0.3960(3) -0.0812(3) 0.2569(2) 0.0232(6) Uani 1 1 d .
H28A H 0.470(3) -0.015(3) 0.247(2) 0.022(8) Uiso 1 1 d .
H28B H 0.410(3) -0.075(3) 0.320(3) 0.031(9) Uiso 1 1 d .
C29 C 0.4073(3) -0.2133(3) 0.2005(2) 0.0264(6) Uani 1 1 d .
H29A H 0.344(4) -0.280(3) 0.219(2) 0.031(9) Uiso 1 1 d .
H29B H 0.498(4) -0.219(3) 0.215(2) 0.033(9) Uiso 1 1 d .
C30 C 0.3785(3) -0.2304(3) 0.0961(2) 0.0266(6) Uani 1 1 d .
H30A H 0.382(3) -0.314(3) 0.059(2) 0.030(9) Uiso 1 1 d .
H30B H 0.452(3) -0.168(3) 0.077(2) 0.020(8) Uiso 1 1 d .
C31 C 0.2374(3) -0.2129(3) 0.0727(2) 0.0256(6) Uani 1 1 d .
H31A H 0.175(3) -0.273(3) 0.092(2) 0.012(7) Uiso 1 1 d .
H31B H 0.219(3) -0.224(3) 0.008(2) 0.030(9) Uiso 1 1 d .
C32 C 0.2269(3) -0.0794(3) 0.12627(19) 0.0226(6) Uani 1 1 d .
H32A H 0.136(3) -0.073(3) 0.111(2) 0.026(8) Uiso 1 1 d .
H32B H 0.293(3) -0.014(3) 0.107(2) 0.022(8) Uiso 1 1 d .

loop_
_atom_site_aniso_label
_atom_site_aniso_U_11
_atom_site_aniso_U_22
_atom_site_aniso_U_33
_atom_site_aniso_U_23
_atom_site_aniso_U_13
_atom_site_aniso_U_12
Ni1 0.01624(17) 0.01923(17) 0.01910(18) 0.00840(13) -0.00107(13) 0.00182(13)
P1 0.0168(3) 0.0174(3) 0.0159(3) 0.0057(3) -0.0005(2) 0.0039(3)
P2 0.0175(3) 0.0174(3) 0.0154(3) 0.0058(3) 0.0010(2) 0.0039(3)
C1 0.0245(15) 0.0238(15) 0.0331(17) 0.0131(13) 0.0034(13) -0.0009(12)
C2 0.0177(13) 0.0285(15) 0.0257(15) 0.0109(12) -0.0002(11) -0.0015(11)
C3 0.0219(14) 0.0299(15) 0.0305(15) 0.0134(13) 0.0030(12) 0.0001(12)
C4 0.0282(16) 0.0365(17) 0.0397(19) 0.0170(15) 0.0041(14) 0.0106(14)
C5 0.0261(16) 0.0312(16) 0.0311(17) 0.0076(14) -0.0046(13) 0.0005(13)
C6 0.0327(17) 0.047(2) 0.0374(18) 0.0158(16) 0.0141(15) 0.0147(15)
C7 0.0176(13) 0.0188(13) 0.0211(13) 0.0066(11) 0.0020(10) 0.0024(10)
C8 0.0176(13) 0.0190(13) 0.0208(13) 0.0058(11) -0.0020(10) 0.0030(10)
C9 0.0205(13) 0.0224(13) 0.0162(12) 0.0076(10) -0.0002(10) 0.0063(11)
C10 0.0356(17) 0.0247(15) 0.0213(14) 0.0071(12) 0.0054(13) 0.0110(13)
C11 0.0427(19) 0.0242(15) 0.0201(14) 0.0025(12) 0.0037(13) 0.0117(14)
C12 0.0335(17) 0.0319(16) 0.0180(14) 0.0067(12) 0.0048(12) 0.0139(13)
C13 0.0329(16) 0.0275(15) 0.0195(14) 0.0109(12) 0.0049(12) 0.0106(13)
C14 0.0336(16) 0.0211(13) 0.0178(13) 0.0068(11) 0.0022(12) 0.0091(12)
C15 0.0203(13) 0.0178(12) 0.0156(12) 0.0037(10) -0.0001(10) 0.0039(10)
C16 0.0256(15) 0.0294(15) 0.0221(14) 0.0057(12) 0.0001(12) 0.0110(12)
C17 0.0318(16) 0.0316(16) 0.0269(15) 0.0083(13) 0.0015(13) 0.0159(14)
C18 0.0332(17) 0.0303(16) 0.0260(15) 0.0050(13) 0.0070(13) 0.0130(14)
C19 0.0415(19) 0.0328(17) 0.0173(14) 0.0017(12) -0.0015(13) 0.0176(15)
C20 0.0309(16) 0.0289(15) 0.0188(14) 0.0038(12) -0.0038(12) 0.0128(13)
C21 0.0196(13) 0.0214(13) 0.0155(12) 0.0066(10) 0.0005(10) 0.0052(10)
C22 0.0259(15) 0.0237(14) 0.0170(13) 0.0049(11) 0.0023(11) 0.0031(12)
C23 0.0312(16) 0.0319(16) 0.0167(14) 0.0031(12) -0.0014(12) 0.0037(13)
C24 0.0326(17) 0.0348(16) 0.0170(14) 0.0089(12) 0.0002(12) 0.0050(13)
C25 0.0380(18) 0.0293(16) 0.0235(15) 0.0134(13) 0.0036(13) 0.0083(14)
C26 0.0320(16) 0.0227(14) 0.0191(14) 0.0080(11) 0.0030(12) 0.0038(12)
C27 0.0206(13) 0.0186(12) 0.0181(13) 0.0064(10) 0.0016(10) 0.0041(10)
C28 0.0259(15) 0.0232(14) 0.0210(14) 0.0049(11) 0.0007(11) 0.0087(12)
C29 0.0272(15) 0.0249(15) 0.0292(16) 0.0063(12) 0.0020(12) 0.0118(12)
C30 0.0267(15) 0.0270(15) 0.0256(15) 0.0025(12) 0.0047(12) 0.0104(12)
C31 0.0280(15) 0.0267(15) 0.0215(15) 0.0049(12) 0.0033(12) 0.0077(12)
C32 0.0243(14) 0.0250(14) 0.0187(13) 0.0054(11) 0.0006(11) 0.0077(12)

loop_
_atom_type_symbol
_atom_type_description
_atom_type_scat_dispersion_real
_atom_type_scat_dispersion_imag
_atom_type_scat_source
C C 0.0033 0.0016 'International Tables Vol C Tables 4.2.6.8 and 6.1.1.4'
H H 0.0000 0.0000 'International Tables Vol C Tables 4.2.6.8 and 6.1.1.4'
P P 0.1023 0.0942 'International Tables Vol C Tables 4.2.6.8 and 6.1.1.4'
Ni Ni 0.3393 1.1124 'International Tables Vol C Tables 4.2.6.8 and 6.1.1.4'

loop_
_geom_angle_atom_site_label_1
_geom_angle_atom_site_label_2
_geom_angle_atom_site_label_3
_geom_angle
C1 Ni1 C2 42.65(12)
C1 Ni1 P1 108.47(9)
C2 Ni1 P1 150.23(9)
C1 Ni1 P2 159.35(9)
C2 Ni1 P2 116.70(9)
P1 Ni1 P2 91.92(3)
C8 P1 C15 105.47(13)
C8 P1 C9 102.57(12)
C15 P1 C9 104.18(12)
C8 P1 Ni1 108.07(9)
C15 P1 Ni1 113.74(9)
C9 P1 Ni1 121.28(9)
C21 P2 C27 101.54(12)
C21 P2 C7 103.41(12)
C27 P2 C7 102.70(12)
C21 P2 Ni1 121.07(9)
C27 P2 Ni1 119.16(9)
C7 P2 Ni1 106.56(9)
C2 C1 Ni1 70.24(16)
C2 C1 H1A 119(2)
Ni1 C1 H1A 113(2)
C2 C1 H1B 120(2)
Ni1 C1 H1B 111(2)
H1A C1 H1B 115(3)
C1 C2 C3 121.0(3)
C1 C2 C5 117.8(3)
C3 C2 C5 116.9(3)
C1 C2 Ni1 67.12(16)
C3 C2 Ni1 109.7(2)
C5 C2 Ni1 112.3(2)
C4 C3 C2 123.0(3)
C4 C3 C6 119.0(3)
C2 C3 C6 118.0(3)
C3 C4 H4A 119.5(19)
C3 C4 H4B 117(2)
H4A C4 H4B 123(3)
C2 C5 H5A 109.8(18)
C2 C5 H5B 106.2(16)
H5A C5 H5B 117(2)
C2 C5 H5C 113(2)
H5A C5 H5C 107(3)
H5B C5 H5C 104(3)
C3 C6 H6A 109.5
C3 C6 H6B 109.5
H6A C6 H6B 109.5
C3 C6 H6C 109.5
H6A C6 H6C 109.5
H6B C6 H6C 109.5
C8 C7 P2 111.55(19)
C8 C7 H7A 111.4(19)
P2 C7 H7A 110.7(18)
C8 C7 H7B 108.1(18)
P2 C7 H7B 106.1(18)
H7A C7 H7B 109(3)
C7 C8 P1 111.12(18)
C7 C8 H8A 113(2)
P1 C8 H8A 111.7(19)
C7 C8 H8B 111(2)
P1 C8 H8B 107(2)
H8A C8 H8B 104(3)
C14 C9 C10 110.2(2)
C14 C9 P1 111.28(19)
C10 C9 P1 109.18(18)
C14 C9 H9 107(2)
C10 C9 H9 110(2)
P1 C9 H9 109(2)
C11 C10 C9 112.7(2)
C11 C10 H10A 110(2)
C9 C10 H10A 109(2)
C11 C10 H10B 106(2)
C9 C10 H10B 109(2)
H10A C10 H10B 109(3)
C12 C11 C10 111.5(3)
C12 C11 H11A 108(2)
C10 C11 H11A 109(2)
C12 C11 H11B 112(2)
C10 C11 H11B 110(2)
H11A C11 H11B 107(3)
C13 C12 C11 110.0(3)
C13 C12 H12A 112(2)
C11 C12 H12A 110(2)
C13 C12 H12B 109(2)
C11 C12 H12B 108(2)
H12A C12 H12B 107(3)
C12 C13 C14 111.1(2)
C12 C13 H13A 109.8(19)
C14 C13 H13A 106.3(19)
C12 C13 H13B 110(2)
C14 C13 H13B 110(2)
H13A C13 H13B 109(3)
C13 C14 C9 111.8(2)
C13 C14 H14A 110.4(18)
C9 C14 H14A 107.7(18)
C13 C14 H14B 112.4(18)
C9 C14 H14B 109.3(18)
H14A C14 H14B 105(3)
C16 C15 C20 110.1(2)
C16 C15 P1 116.50(19)
C20 C15 P1 111.23(18)
C16 C15 H15 108.8(18)
C20 C15 H15 105.5(18)
P1 C15 H15 104.0(18)
C15 C16 C17 110.6(2)
C15 C16 H16A 111(2)
C17 C16 H16A 109(2)
C15 C16 H16B 109(2)
C17 C16 H16B 108(2)
H16A C16 H16B 109(3)
C18 C17 C16 111.7(3)
C18 C17 H17A 111(2)
C16 C17 H17A 108(2)
C18 C17 H17B 110.5(19)
C16 C17 H17B 107.6(19)
H17A C17 H17B 108(3)
C19 C18 C17 111.7(3)
C19 C18 H18A 112(2)
C17 C18 H18A 105(2)
C19 C18 H18B 108(2)
C17 C18 H18B 112(2)
H18A C18 H18B 108(3)
C18 C19 C20 111.3(3)
C18 C19 H19A 109.4(18)
C20 C19 H19A 110.6(18)
C18 C19 H19B 109(2)
C20 C19 H19B 111(2)
H19A C19 H19B 106(3)
C19 C20 C15 110.5(2)
C19 C20 H20A 111.4(19)
C15 C20 H20A 111.9(19)
C19 C20 H20B 109(2)
C15 C20 H20B 108(2)
H20A C20 H20B 106(3)
C26 C21 C22 109.6(2)
C26 C21 P2 115.60(19)
C22 C21 P2 111.82(18)
C26 C21 H21 107.3(18)
C22 C21 H21 106.3(18)
P2 C21 H21 105.7(18)
C21 C22 C23 111.0(2)
C21 C22 H22A 108.0(18)
C23 C22 H22A 107.3(18)
C21 C22 H22B 107.8(19)
C23 C22 H22B 112.5(19)
H22A C22 H22B 110(3)
C24 C23 C22 111.1(2)
C24 C23 H23A 109.1(18)
C22 C23 H23A 109.1(18)
C24 C23 H23B 111(2)
C22 C23 H23B 109(2)
H23A C23 H23B 108(3)
C25 C24 C23 111.7(3)
C25 C24 H24A 108.7(19)
C23 C24 H24A 109.4(19)
C25 C24 H24B 109(2)
C23 C24 H24B 111(2)
H24A C24 H24B 106(3)
C24 C25 C26 111.8(2)
C24 C25 H25A 109.1(19)
C26 C25 H25A 108.3(19)
C24 C25 H25B 109(2)
C26 C25 H25B 111(2)
H25A C25 H25B 107(3)
C21 C26 C25 111.5(2)
C21 C26 H26A 109.6(19)
C25 C26 H26A 110.1(19)
C21 C26 H26B 108(2)
C25 C26 H26B 108(2)
H26A C26 H26B 109(3)
C28 C27 C32 110.7(2)
C28 C27 P2 110.70(19)
C32 C27 P2 110.62(18)
C28 C27 H27 110.9(18)
C32 C27 H27 105.6(18)
P2 C27 H27 108.3(18)
C29 C28 C27 112.3(2)
C29 C28 H28A 109.7(19)
C27 C28 H28A 110.6(19)
C29 C28 H28B 110(2)
C27 C28 H28B 110(2)
H28A C28 H28B 104(3)
C30 C29 C28 111.3(2)
C30 C29 H29A 110(2)
C28 C29 H29A 109(2)
C30 C29 H29B 109(2)
C28 C29 H29B 108(2)
H29A C29 H29B 109(3)
C31 C30 C29 110.3(2)
C31 C30 H30A 108(2)
C29 C30 H30A 113(2)
C31 C30 H30B 112.2(18)
C29 C30 H30B 108.3(18)
H30A C30 H30B 105(3)
C30 C31 C32 110.7(2)
C30 C31 H31A 107.7(18)
C32 C31 H31A 107.6(18)
C30 C31 H31B 111(2)
C32 C31 H31B 110(2)
H31A C31 H31B 110(3)
C31 C32 C27 111.6(2)
C31 C32 H32A 108.0(19)
C27 C32 H32A 110(2)
C31 C32 H32B 109.3(18)
C27 C32 H32B 108.7(18)
H32A C32 H32B 109(3)

loop_
_geom_bond_atom_site_label_1
_geom_bond_atom_site_label_2
_geom_bond_distance
Ni1 C1 1.955(3)
Ni1 C2 1.997(3)
Ni1 P1 2.1362(7)
Ni1 P2 2.1565(7)
P1 C8 1.851(3)
P1 C15 1.853(3)
P1 C9 1.862(3)
P2 C21 1.857(3)
P2 C27 1.859(3)
P2 C7 1.865(3)
C1 C2 1.437(4)
C1 H1A 0.96(4)
C1 H1B 0.99(3)
C2 C3 1.475(4)
C2 C5 1.515(4)
C3 C4 1.352(4)
C3 C6 1.498(5)
C4 H4A 1.03(3)
C4 H4B 1.01(4)
C5 H5A 1.04(3)
C5 H5B 1.01(3)
C5 H5C 1.00(4)
C6 H6A 0.9800
C6 H6B 0.9800
C6 H6C 0.9800
C7 C8 1.540(4)
C7 H7A 0.93(3)
C7 H7B 0.97(3)
C8 H8A 0.94(3)
C8 H8B 0.96(3)
C9 C14 1.529(4)
C9 C10 1.533(4)
C9 H9 0.98(3)
C10 C11 1.527(4)
C10 H10A 0.92(4)
C10 H10B 0.96(4)
C11 C12 1.521(4)
C11 H11A 0.96(4)
C11 H11B 0.96(3)
C12 C13 1.520(4)
C12 H12A 0.96(4)
C12 H12B 1.02(4)
C13 C14 1.525(4)
C13 H13A 0.99(3)
C13 H13B 0.93(3)
C14 H14A 0.93(3)
C14 H14B 0.96(3)
C15 C16 1.530(4)
C15 C20 1.537(4)
C15 H15 0.92(3)
C16 C17 1.537(4)
C16 H16A 0.99(4)
C16 H16B 0.97(4)
C17 C18 1.521(4)
C17 H17A 1.02(4)
C17 H17B 0.96(3)
C18 C19 1.514(4)
C18 H18A 0.94(4)
C18 H18B 1.01(4)
C19 C20 1.527(4)
C19 H19A 1.01(3)
C19 H19B 0.91(4)
C20 H20A 0.98(3)
C20 H20B 0.96(4)
C21 C26 1.526(4)
C21 C22 1.531(4)
C21 H21 0.96(3)
C22 C23 1.536(4)
C22 H22A 0.96(3)
C22 H22B 0.94(3)
C23 C24 1.526(4)
C23 H23A 0.98(3)
C23 H23B 0.97(4)
C24 C25 1.525(4)
C24 H24A 1.03(3)
C24 H24B 0.99(4)
C25 C26 1.530(4)
C25 H25A 0.99(3)
C25 H25B 0.95(4)
C26 H26A 0.94(3)
C26 H26B 0.98(3)
C27 C28 1.534(4)
C27 C32 1.535(4)
C27 H27 0.99(3)
C28 C29 1.529(4)
C28 H28A 0.96(3)
C28 H28B 0.92(4)
C29 C30 1.519(4)
C29 H29A 0.96(4)
C29 H29B 0.95(4)
C30 C31 1.518(4)
C30 H30A 0.96(3)
C30 H30B 0.99(3)
C31 C32 1.528(4)
C31 H31A 0.91(3)
C31 H31B 0.94(3)
C32 H32A 0.95(3)
C32 H32B 0.97(3)
